data_7205887
loop_
_publ_author_name
'Zavras, Athanasios'
'Fry, Julie A.'
'Beavers, Christine M.'
'Talbo, Gert H.'
'Richards, Anne F.'

_publ_section_title
;
 2-Pyridylmethylphosphonic acid: a flexible, multi-dentate ligand for
 metal phosphonates
;
_journal_issue 10
_journal_name_full CrystEngComm
_journal_page_first 3551
_journal_paper_doi 10.1039/c0ce00969e
_journal_volume 13
_journal_year 2011
_chemical_formula_moiety 'C6 H8 N P O3 Pb,(N O3)2 '
_chemical_formula_sum 'C6 H8 N3 O9 P Pb'
_chemical_formula_weight 504.31
_chemical_name_common ((2PyHCH2PO3H2)Pb(NO3)2)N
_chemical_name_systematic
;
?
;
_space_group_IT_number 2
_symmetry_cell_setting triclinic
_symmetry_space_group_name_Hall '-P 1'
_symmetry_space_group_name_H-M 'P -1'
_atom_sites_solution_hydrogens geom
_atom_sites_solution_primary direct
_atom_sites_solution_secondary difmap
_audit_creation_method SHELXL-97
_cell_angle_alpha 73.6130(10)
_cell_angle_beta 84.5320(10)
_cell_angle_gamma 82.5930(10)
_cell_formula_units_Z 2
_cell_length_a 5.4028(4)
_cell_length_b 10.1360(8)
_cell_length_c 11.8724(9)
_cell_measurement_reflns_used 2419
_cell_measurement_temperature 213(2)
_cell_measurement_theta_max 28.14
_cell_measurement_theta_min 2.363
_cell_volume 617.36(8)
_computing_cell_refinement 'Bruker SAINT+ v. 6.36a'
_computing_data_collection 'Bruker SMART v. 5.626'
_computing_data_reduction 'Bruker SAINT+ v. 6.36a'
_computing_molecular_graphics 'XP, Bruker SHELXTL v. 6.12'
_computing_publication_material 'XCIF, Bruker SHELXTL v. 6.12'
_computing_structure_refinement 'XL, Bruker SHELXTL v. 6.12'
_computing_structure_solution 'XS, Bruker SHELXTL v. 6.12'
_diffrn_ambient_temperature 213(2)
_diffrn_detector_area_resol_mean 8.3
_diffrn_measured_fraction_theta_full 0.959
_diffrn_measured_fraction_theta_max 0.884
_diffrn_measurement_device_type 'Bruker SMART 1000'
_diffrn_measurement_method \w
_diffrn_radiation_monochromator graphite
_diffrn_radiation_source 'fine-focus sealed tube'
_diffrn_radiation_type MoK\a
_diffrn_radiation_wavelength 0.71073
_diffrn_reflns_av_R_equivalents 0.0188
_diffrn_reflns_av_sigmaI/netI 0.0412
_diffrn_reflns_limit_h_max 5
_diffrn_reflns_limit_h_min -7
_diffrn_reflns_limit_k_max 8
_diffrn_reflns_limit_k_min -13
_diffrn_reflns_limit_l_max 15
_diffrn_reflns_limit_l_min -15
_diffrn_reflns_number 3575
_diffrn_reflns_theta_full 26.25
_diffrn_reflns_theta_max 28.30
_diffrn_reflns_theta_min 2.11
_diffrn_standards_decay_% <0.01
_exptl_absorpt_coefficient_mu 13.844
_exptl_absorpt_correction_T_max 0.8515
_exptl_absorpt_correction_T_min 0.7887
_exptl_absorpt_correction_type multi-scan
_exptl_absorpt_process_details 'SADABS: SAINT+, 2001'
_exptl_crystal_colour colorless
_exptl_crystal_density_diffrn 2.713
_exptl_crystal_density_method 'not measured'
_exptl_crystal_description block
_exptl_crystal_F_000 468
_exptl_crystal_size_max 0.02
_exptl_crystal_size_mid 0.02
_exptl_crystal_size_min 0.01
_refine_diff_density_max 2.678
_refine_diff_density_min -3.558
_refine_diff_density_rms 0.283
_refine_ls_extinction_method none
_refine_ls_goodness_of_fit_ref 1.022
_refine_ls_hydrogen_treatment mixed
_refine_ls_matrix_type full
_refine_ls_number_parameters 189
_refine_ls_number_reflns 2708
_refine_ls_number_restraints 0
_refine_ls_restrained_S_all 1.022
_refine_ls_R_factor_all 0.0406
_refine_ls_R_factor_gt 0.0366
_refine_ls_shift/su_max 0.001
_refine_ls_shift/su_mean 0.000
_refine_ls_structure_factor_coef Fsqd
_refine_ls_weighting_details 'calc w=1/[\s^2^(Fo^2^)+(0.0698P)^2^+0.0000P] where P=(Fo^2^+2Fc^2^)/3'
_refine_ls_weighting_scheme calc
_refine_ls_wR_factor_gt 0.0922
_refine_ls_wR_factor_ref 0.0955
_reflns_number_gt 2474
_reflns_number_total 2708
_reflns_threshold_expression I>2\s(I)
_cod_data_source_file c0ce00969e.txt
_cod_data_source_block g:\pych2po\2p8682~1\ar553
_cod_database_code 7205887

loop_
_symmetry_equiv_pos_as_xyz
'x, y, z'
'-x, -y, -z'

loop_
_atom_site_label
_atom_site_type_symbol
_atom_site_fract_x
_atom_site_fract_y
_atom_site_fract_z
_atom_site_U_iso_or_equiv
_atom_site_adp_type
_atom_site_occupancy
_atom_site_symmetry_multiplicity
_atom_site_calc_flag
_atom_site_refinement_flags
_atom_site_disorder_assembly
_atom_site_disorder_group
Pb1 Pb 0.78172(4) 0.01999(2) 0.33768(2) 0.01466(11) Uani 1 1 d . . .
P1 P 0.8352(3) 0.32299(18) 0.09697(16) 0.0133(3) Uani 1 1 d . . .
O1 O 1.1281(10) 0.3122(6) 0.0866(5) 0.0197(11) Uani 1 1 d . . .
O2 O 0.7446(10) 0.2360(5) 0.2152(4) 0.0208(11) Uani 1 1 d . . .
O3 O 0.7283(9) 0.4736(5) 0.0712(4) 0.0155(10) Uani 1 1 d . . .
O4 O 0.2811(9) 0.0426(6) 0.2985(5) 0.0193(11) Uani 1 1 d . . .
O5 O 0.5236(11) -0.0230(7) 0.1620(5) 0.0301(14) Uani 1 1 d . . .
O6 O 1.1183(11) -0.0105(6) 0.1591(5) 0.0248(12) Uani 1 1 d . . .
O7 O 0.9168(10) 0.1568(6) 0.4720(5) 0.0220(11) Uani 1 1 d . . .
O8 O 0.6755(13) 0.2679(7) 0.5782(6) 0.0411(17) Uani 1 1 d . . .
O9 O 0.5148(10) 0.1639(6) 0.4707(5) 0.0253(12) Uani 1 1 d . . .
N1 N 0.6958(12) 0.4551(6) -0.1856(5) 0.0170(12) Uani 1 1 d . . .
C3 C 1.0580(14) 0.3041(8) -0.1975(7) 0.0201(15) Uani 1 1 d . . .
H3 H 1.1608 0.2222 -0.1659 0.024 Uiso 1 1 calc R . .
N2 N 0.3085(11) 0.0029(6) 0.2048(5) 0.0162(12) Uani 1 1 d . . .
N3 N 0.7007(12) 0.1987(7) 0.5087(6) 0.0219(14) Uani 1 1 d . . .
C1 C 0.7514(14) 0.2530(8) -0.0181(6) 0.0188(15) Uani 1 1 d . . .
H1A H 0.8290 0.1576 -0.0056 0.023 Uiso 1 1 calc R . .
H1B H 0.5696 0.2518 -0.0138 0.023 Uiso 1 1 calc R . .
C2 C 0.8351(13) 0.3372(7) -0.1368(6) 0.0157(14) Uani 1 1 d . . .
C4 C 1.1267(16) 0.3935(9) -0.3054(8) 0.0272(18) Uani 1 1 d . . .
H4 H 1.2757 0.3715 -0.3472 0.033 Uiso 1 1 calc R . .
C5 C 0.9772(17) 0.5137(9) -0.3507(7) 0.0281(18) Uani 1 1 d . . .
H5 H 1.0229 0.5747 -0.4232 0.034 Uiso 1 1 calc R . .
C6 C 0.7583(16) 0.5436(8) -0.2880(7) 0.0222(16) Uani 1 1 d . . .
H6 H 0.6543 0.6258 -0.3172 0.027 Uiso 1 1 calc R . .
H12 H 0.554(16) 0.485(9) -0.141(8) 0.02(2) Uiso 1 1 d . . .
H1 H 1.176(16) 0.376(10) 0.045(8) 0.02(2) Uiso 1 1 d . . .

loop_
_atom_site_aniso_label
_atom_site_aniso_U_11
_atom_site_aniso_U_22
_atom_site_aniso_U_33
_atom_site_aniso_U_23
_atom_site_aniso_U_13
_atom_site_aniso_U_12
Pb1 0.01160(16) 0.01717(16) 0.01242(16) -0.00070(11) -0.00152(10) 0.00164(10)
P1 0.0131(8) 0.0134(8) 0.0104(8) -0.0006(7) -0.0012(6) 0.0036(6)
O1 0.013(2) 0.019(3) 0.021(3) 0.003(2) -0.001(2) 0.003(2)
O2 0.024(3) 0.023(3) 0.011(2) 0.000(2) 0.001(2) 0.000(2)
O3 0.015(2) 0.015(2) 0.014(2) -0.002(2) 0.0014(19) 0.0025(19)
O4 0.013(3) 0.029(3) 0.016(2) -0.008(2) -0.0033(19) 0.002(2)
O5 0.018(3) 0.044(4) 0.032(3) -0.020(3) 0.005(2) 0.002(2)
O6 0.016(3) 0.033(3) 0.030(3) -0.014(3) -0.008(2) -0.002(2)
O7 0.013(2) 0.028(3) 0.023(3) -0.005(2) -0.002(2) 0.001(2)
O8 0.047(4) 0.044(4) 0.044(4) -0.034(4) 0.009(3) -0.005(3)
O9 0.017(3) 0.031(3) 0.024(3) 0.001(2) -0.006(2) -0.002(2)
N1 0.018(3) 0.019(3) 0.011(3) -0.003(2) -0.001(2) 0.007(2)
C3 0.018(4) 0.023(4) 0.021(4) -0.012(3) -0.004(3) 0.004(3)
N2 0.015(3) 0.016(3) 0.016(3) -0.005(2) 0.001(2) 0.003(2)
N3 0.022(3) 0.021(3) 0.021(3) -0.004(3) -0.003(3) 0.005(3)
C1 0.022(4) 0.018(3) 0.014(3) -0.004(3) -0.001(3) 0.004(3)
C2 0.018(3) 0.015(3) 0.015(3) -0.005(3) -0.002(3) 0.000(3)
C4 0.023(4) 0.036(5) 0.028(4) -0.021(4) 0.006(3) -0.003(3)
C5 0.038(5) 0.033(4) 0.015(4) -0.010(3) 0.005(3) -0.011(4)
C6 0.032(4) 0.018(4) 0.015(4) -0.005(3) -0.002(3) 0.006(3)

loop_
_atom_type_symbol
_atom_type_description
_atom_type_scat_dispersion_real
_atom_type_scat_dispersion_imag
_atom_type_scat_source
C C 0.0033 0.0016 'International Tables Vol C Tables 4.2.6.8 and 6.1.1.4'
H H 0.0000 0.0000 'International Tables Vol C Tables 4.2.6.8 and 6.1.1.4'
N N 0.0061 0.0033 'International Tables Vol C Tables 4.2.6.8 and 6.1.1.4'
O O 0.0106 0.0060 'International Tables Vol C Tables 4.2.6.8 and 6.1.1.4'
P P 0.1023 0.0942 'International Tables Vol C Tables 4.2.6.8 and 6.1.1.4'
Pb Pb -3.3944 10.1111 'International Tables Vol C Tables 4.2.6.8 and 6.1.1.4'

loop_
_geom_angle_atom_site_label_1
_geom_angle_atom_site_label_2
_geom_angle_atom_site_label_3
_geom_angle
_geom_angle_site_symmetry_1
_geom_angle_site_symmetry_3
_geom_angle_publ_flag
O2 Pb1 O7 79.93(18) . . ?
O2 Pb1 O9 77.57(18) . . ?
O7 Pb1 O9 48.76(17) . . ?
O2 Pb1 O6 79.01(18) . . ?
O7 Pb1 O6 115.42(17) . . ?
O9 Pb1 O6 153.86(18) . . ?
O2 Pb1 O4 83.96(18) . 1_655 ?
O7 Pb1 O4 70.57(16) . 1_655 ?
O9 Pb1 O4 118.53(16) . 1_655 ?
O6 Pb1 O4 47.01(16) . 1_655 ?
O2 Pb1 O4 81.19(18) . . ?
O7 Pb1 O4 118.22(16) . . ?
O9 Pb1 O4 69.85(16) . . ?
O6 Pb1 O4 117.60(16) . . ?
O4 Pb1 O4 160.8(2) 1_655 . ?
O2 P1 O3 113.4(3) . . ?
O2 P1 O1 110.3(3) . . ?
O3 P1 O1 109.8(3) . . ?
O2 P1 C1 109.4(3) . . ?
O3 P1 C1 108.5(3) . . ?
O1 P1 C1 105.1(3) . . ?
P1 O1 H1 112(7) . . ?
P1 O2 Pb1 143.1(3) . . ?
N2 O4 Pb1 96.2(4) . 1_455 ?
N2 O4 Pb1 97.0(4) . . ?
Pb1 O4 Pb1 160.8(2) 1_455 . ?
N2 O6 Pb1 97.2(4) 1_655 . ?
N3 O7 Pb1 98.3(4) . . ?
N3 O9 Pb1 95.7(4) . . ?
C6 N1 C2 124.1(7) . . ?
C6 N1 H12 116(5) . . ?
C2 N1 H12 119(5) . . ?
C4 C3 C2 119.5(7) . . ?
C4 C3 H3 120.3 . . ?
C2 C3 H3 120.3 . . ?
O6 N2 O5 121.7(6) 1_455 . ?
O6 N2 O4 118.7(6) 1_455 . ?
O5 N2 O4 119.6(6) . . ?
O8 N3 O9 121.9(7) . . ?
O8 N3 O7 120.9(7) . . ?
O9 N3 O7 117.2(6) . . ?
C2 C1 P1 111.2(5) . . ?
C2 C1 H1A 109.4 . . ?
P1 C1 H1A 109.4 . . ?
C2 C1 H1B 109.4 . . ?
P1 C1 H1B 109.4 . . ?
H1A C1 H1B 108.0 . . ?
N1 C2 C3 117.9(7) . . ?
N1 C2 C1 118.3(6) . . ?
C3 C2 C1 123.8(7) . . ?
C5 C4 C3 120.1(7) . . ?
C5 C4 H4 120.0 . . ?
C3 C4 H4 120.0 . . ?
C4 C5 C6 119.0(8) . . ?
C4 C5 H5 120.5 . . ?
C6 C5 H5 120.5 . . ?
N1 C6 C5 119.5(7) . . ?
N1 C6 H6 120.2 . . ?
C5 C6 H6 120.2 . . ?

loop_
_geom_bond_atom_site_label_1
_geom_bond_atom_site_label_2
_geom_bond_distance
_geom_bond_site_symmetry_2
_geom_bond_publ_flag
Pb1 O2 2.257(5) . ?
Pb1 O7 2.594(6) . ?
Pb1 O9 2.651(6) . ?
Pb1 O6 2.718(6) . ?
Pb1 O4 2.722(5) 1_655 ?
Pb1 O4 2.757(5) . ?
P1 O2 1.506(5) . ?
P1 O3 1.516(5) . ?
P1 O1 1.568(5) . ?
P1 C1 1.823(8) . ?
O1 H1 0.76(9) . ?
O4 N2 1.276(8) . ?
O4 Pb1 2.722(5) 1_455 ?
O5 N2 1.250(8) . ?
O6 N2 1.247(9) 1_655 ?
O7 N3 1.270(8) . ?
O8 N3 1.214(9) . ?
O9 N3 1.267(9) . ?
N1 C6 1.335(10) . ?
N1 C2 1.338(9) . ?
N1 H12 0.96(9) . ?
C3 C4 1.393(12) . ?
C3 C2 1.396(10) . ?
C3 H3 0.9400 . ?
N2 O6 1.247(9) 1_455 ?
C1 C2 1.489(10) . ?
C1 H1A 0.9800 . ?
C1 H1B 0.9800 . ?
C4 C5 1.373(13) . ?
C4 H4 0.9400 . ?
C5 C6 1.383(12) . ?
C5 H5 0.9400 . ?
C6 H6 0.9400 . ?

loop_
_geom_hbond_atom_site_label_D
_geom_hbond_atom_site_label_H
_geom_hbond_atom_site_label_A
_geom_hbond_distance_DH
_geom_hbond_distance_HA
_geom_hbond_distance_DA
_geom_hbond_angle_DHA
_geom_hbond_site_symmetry_A
N1 H12 O3 0.96(9) 2.74(9) 3.130(8) 105(6) .

loop_
_geom_torsion_atom_site_label_1
_geom_torsion_atom_site_label_2
_geom_torsion_atom_site_label_3
_geom_torsion_atom_site_label_4
_geom_torsion
_geom_torsion_site_symmetry_1
_geom_torsion_site_symmetry_2
_geom_torsion_site_symmetry_3
_geom_torsion_site_symmetry_4
_geom_torsion_publ_flag
O3 P1 O2 Pb1 -178.1(5) . . . . ?
O1 P1 O2 Pb1 -54.4(6) . . . . ?
C1 P1 O2 Pb1 60.7(6) . . . . ?
O7 Pb1 O2 P1 121.6(6) . . . . ?
O9 Pb1 O2 P1 171.3(6) . . . . ?
O6 Pb1 O2 P1 3.0(5) . . . . ?
O4 Pb1 O2 P1 50.3(6) 1_655 . . . ?
O4 Pb1 O2 P1 -117.5(6) . . . . ?
O2 Pb1 O4 N2 86.2(4) . . . . ?
O7 Pb1 O4 N2 159.8(4) . . . . ?
O9 Pb1 O4 N2 166.2(4) . . . . ?
O6 Pb1 O4 N2 13.6(5) . . . . ?
O4 Pb1 O4 N2 46.6(9) 1_655 . . . ?
O2 Pb1 O4 Pb1 -140.3(7) . . . 1_455 ?
O7 Pb1 O4 Pb1 -66.8(7) . . . 1_455 ?
O9 Pb1 O4 Pb1 -60.4(6) . . . 1_455 ?
O6 Pb1 O4 Pb1 147.1(6) . . . 1_455 ?
O4 Pb1 O4 Pb1 180.0 1_655 . . 1_455 ?
O2 Pb1 O6 N2 97.4(5) . . . 1_655 ?
O7 Pb1 O6 N2 24.2(5) . . . 1_655 ?
O9 Pb1 O6 N2 70.7(6) . . . 1_655 ?
O4 Pb1 O6 N2 5.4(4) 1_655 . . 1_655 ?
O4 Pb1 O6 N2 171.3(4) . . . 1_655 ?
O2 Pb1 O7 N3 82.5(4) . . . . ?
O9 Pb1 O7 N3 0.2(4) . . . . ?
O6 Pb1 O7 N3 155.1(4) . . . . ?
O4 Pb1 O7 N3 169.6(5) 1_655 . . . ?
O4 Pb1 O7 N3 8.2(5) . . . . ?
O2 Pb1 O9 N3 -87.7(4) . . . . ?
O7 Pb1 O9 N3 -0.2(4) . . . . ?
O6 Pb1 O9 N3 -60.8(6) . . . . ?
O4 Pb1 O9 N3 -11.7(5) 1_655 . . . ?
O4 Pb1 O9 N3 -172.7(5) . . . . ?
Pb1 O4 N2 O6 9.6(7) 1_455 . . 1_455 ?
Pb1 O4 N2 O6 175.7(6) . . . 1_455 ?
Pb1 O4 N2 O5 -169.6(6) 1_455 . . . ?
Pb1 O4 N2 O5 -3.5(7) . . . . ?
Pb1 O9 N3 O8 -178.8(7) . . . . ?
Pb1 O9 N3 O7 0.4(7) . . . . ?
Pb1 O7 N3 O8 178.8(7) . . . . ?
Pb1 O7 N3 O9 -0.4(7) . . . . ?
O2 P1 C1 C2 179.4(5) . . . . ?
O3 P1 C1 C2 55.2(6) . . . . ?
O1 P1 C1 C2 -62.3(6) . . . . ?
C6 N1 C2 C3 -0.8(11) . . . . ?
C6 N1 C2 C1 175.7(7) . . . . ?
C4 C3 C2 N1 -0.1(11) . . . . ?
C4 C3 C2 C1 -176.5(7) . . . . ?
P1 C1 C2 N1 -79.8(7) . . . . ?
P1 C1 C2 C3 96.5(8) . . . . ?
C2 C3 C4 C5 0.6(12) . . . . ?
C3 C4 C5 C6 -0.3(13) . . . . ?
C2 N1 C6 C5 1.2(12) . . . . ?
C4 C5 C6 N1 -0.6(12) . . . . ?
